data_7245512
loop_
_publ_author_name
'Li, Zihan'
'Fang, Xincao'
'Yang, Pengpeng'
'Li, Shushu'
'Wen, Qingshi'
'Zhuang, Wei'
'Wu, Jianglan'
'Zhu, Chenjie'
'Ying, Hanjie'

_publ_section_title
;
 Discovering Crystal Forms of the Bio-based Nylon 5O Monomer
 1,5-pentanediamine-O-phthalate: Insight into the Crystal Structures,
 Transformations and Stability
;
_journal_name_full CrystEngComm
_journal_paper_doi 10.1039/D2CE00628F
_journal_year 2022
_chemical_formula_sum 'C27 H44 N4 O9'
_chemical_formula_weight 568.66
_chemical_name_common '1,5-Diaminopentane 1,2-phthalicacid?1,5-Pentanediamine1,2-dicarboxybenzene'
_chemical_name_systematic '1,5-Pentanediamine 1,2-phthalicacid'
_chemical_properties_physical Air-sensitive,Hygroscopic,Heat-sensitive
_space_group_IT_number 2
_space_group_name_Hall '-P 1'
_space_group_name_H-M_alt 'P -1'
_symmetry_cell_setting triclinic
_symmetry_space_group_name_H-M 'P -1'
_atom_sites_solution_hydrogens geom
_atom_sites_solution_primary direct
_atom_sites_solution_secondary difmap
_audit_creation_method SHELXL-97
_audit_update_record
;
2020-05-28 deposited with the CCDC.	2022-09-16 downloaded from the CCDC.
;
_cell_angle_alpha 90.3490(10)
_cell_angle_beta 99.391(2)
_cell_angle_gamma 109.501(3)
_cell_formula_units_Z 2
_cell_length_a 9.4676(8)
_cell_length_b 11.6199(9)
_cell_length_c 14.6569(11)
_cell_measurement_reflns_used 2615
_cell_measurement_temperature 298(2)
_cell_measurement_theta_max 25.883
_cell_measurement_theta_min 2.318
_cell_volume 1496.4(2)
_computing_cell_refinement 'Bruker SMART'
_computing_data_collection 'Bruker SMART'
_computing_data_reduction 'Bruker SHELXTL'
_computing_molecular_graphics 'Bruker SHELXTL'
_computing_publication_material 'Bruker SHELXTL'
_computing_structure_refinement 'SHELXL-97 (Sheldrick, 1997)'
_computing_structure_solution 'SHELXS-97 (Sheldrick, 1990)'
_diffrn_ambient_temperature 298(2)
_diffrn_measured_fraction_theta_full 0.981
_diffrn_measured_fraction_theta_max 0.981
_diffrn_measurement_device_type 'CCD area detector'
_diffrn_measurement_method 'phi and omega scans'
_diffrn_radiation_monochromator graphite
_diffrn_radiation_source 'fine-focus sealed tube'
_diffrn_radiation_type MoK\a
_diffrn_radiation_wavelength 0.71073
_diffrn_reflns_av_R_equivalents 0.0225
_diffrn_reflns_av_sigmaI/netI 0.0423
_diffrn_reflns_limit_h_max 9
_diffrn_reflns_limit_h_min -11
_diffrn_reflns_limit_k_max 13
_diffrn_reflns_limit_k_min -13
_diffrn_reflns_limit_l_max 17
_diffrn_reflns_limit_l_min -9
_diffrn_reflns_number 7584
_diffrn_reflns_theta_full 25.02
_diffrn_reflns_theta_max 25.02
_diffrn_reflns_theta_min 2.32
_exptl_absorpt_coefficient_mu 0.095
_exptl_absorpt_correction_T_max 0.9721
_exptl_absorpt_correction_T_min 0.9586
_exptl_absorpt_correction_type multi-scan
_exptl_absorpt_process_details sadabs
_exptl_crystal_colour Colorless
_exptl_crystal_density_diffrn 1.262
_exptl_crystal_density_method 'not measured'
_exptl_crystal_F_000 612
_exptl_crystal_size_max 0.45
_exptl_crystal_size_mid 0.40
_exptl_crystal_size_min 0.30
_refine_diff_density_max 0.335
_refine_diff_density_min -0.341
_refine_diff_density_rms 0.047
_refine_ls_extinction_coef 0.010(3)
_refine_ls_extinction_expression Fc^*^=kFc[1+0.001xFc^2^\l^3^/sin(2\q)]^-1/4^
_refine_ls_extinction_method SHELXL
_refine_ls_goodness_of_fit_ref 1.034
_refine_ls_hydrogen_treatment mixed
_refine_ls_matrix_type full
_refine_ls_number_parameters 372
_refine_ls_number_reflns 5185
_refine_ls_number_restraints 24
_refine_ls_restrained_S_all 1.144
_refine_ls_R_factor_all 0.0832
_refine_ls_R_factor_gt 0.0572
_refine_ls_shift/su_max 0.000
_refine_ls_shift/su_mean 0.000
_refine_ls_structure_factor_coef Fsqd
_refine_ls_weighting_details 'calc w=1/[\s^2^(Fo^2^)+(0.1015P)^2^+0.0000P] where P=(Fo^2^+2Fc^2^)/3'
_refine_ls_weighting_scheme calc
_refine_ls_wR_factor_gt 0.1574
_refine_ls_wR_factor_ref 0.1737
_reflns_number_gt 3477
_reflns_number_total 5185
_reflns_threshold_expression >2sigma(I)
_cod_data_source_file d2ce00628f2.cif
_cod_data_source_block 190719g
_cod_depositor_comments
;
The following automatic conversions were performed:

data item '_symmetry_cell_setting' value 'Triclinic' was changed to
'triclinic' in accordance with the
/home/data/users/saulius/crontab/automatic-downloads/rss-feeds/RSC/lib/dictionaries/cif_core.dic
dictionary named 'cif_core.dic' version 2.4.2 last updated on
2011-04-26.

Automatic conversion script
Id: cif_fix_values 7556 2019-12-06 15:28:31Z antanas 
;
_cod_original_sg_symbol_H-M P-1
_cod_database_code 7245512

loop_
_symmetry_equiv_pos_as_xyz
'x, y, z'
'-x, -y, -z'

loop_
_atom_site_label
_atom_site_type_symbol
_atom_site_fract_x
_atom_site_fract_y
_atom_site_fract_z
_atom_site_U_iso_or_equiv
_atom_site_adp_type
_atom_site_occupancy
_atom_site_symmetry_multiplicity
_atom_site_calc_flag
_atom_site_refinement_flags
_atom_site_disorder_assembly
_atom_site_disorder_group
N1 N 0.6855(2) -0.32288(18) 0.40813(14) 0.0418(5) Uani 1 1 d . . .
H1A H 0.7393 -0.3071 0.3625 0.063 Uiso 1 1 calc R . .
H1B H 0.6053 -0.3907 0.3925 0.063 Uiso 1 1 calc R . .
H1C H 0.7434 -0.3331 0.4595 0.063 Uiso 1 1 calc R . .
N2 N 0.8762(3) 0.34251(19) 0.55328(16) 0.0515(6) Uani 1 1 d . . .
H2A H 0.9137 0.3350 0.6118 0.077 Uiso 1 1 calc R . .
H2B H 0.8354 0.4015 0.5512 0.077 Uiso 1 1 calc R . .
H2C H 0.9506 0.3614 0.5201 0.077 Uiso 1 1 calc R . .
N3 N 0.7473(3) 0.4305(2) 0.25589(16) 0.0515(6) Uani 1 1 d . . .
H3A H 0.8466 0.4462 0.2740 0.077 Uiso 1 1 calc R . .
H3B H 0.7011 0.4169 0.3050 0.077 Uiso 1 1 calc R . .
H3C H 0.7321 0.4942 0.2280 0.077 Uiso 1 1 calc R . .
N4 N 0.6930(3) 0.4100(2) -0.20922(15) 0.0488(6) Uani 1 1 d . A .
H4A H 0.7605 0.3742 -0.2165 0.073 Uiso 1 1 calc R . .
H4B H 0.6807 0.4537 -0.2577 0.073 Uiso 1 1 calc R . .
H4C H 0.6043 0.3530 -0.2051 0.073 Uiso 1 1 calc R . .
O1 O 0.5589(2) 0.36993(18) 0.38687(13) 0.0531(5) Uani 1 1 d . . .
O2 O 0.4099(2) 0.48386(15) 0.36545(13) 0.0473(5) Uani 1 1 d . . .
O3 O 0.1202(2) 0.39347(16) 0.45139(13) 0.0487(5) Uani 1 1 d . . .
O4 O 0.0467(2) 0.43312(18) 0.30661(14) 0.0550(5) Uani 1 1 d . . .
O5 O 1.1295(2) 0.7271(2) 0.25093(15) 0.0692(6) Uani 1 1 d . . .
O6 O 0.9145(2) 0.7158(2) 0.29552(14) 0.0637(6) Uani 1 1 d . . .
O7 O 0.6178(2) 0.58968(19) 0.17813(15) 0.0615(6) Uani 1 1 d . . .
O8 O 0.6018(3) 0.7722(2) 0.19540(17) 0.0730(7) Uani 1 1 d . . .
O9 O 0.6310(4) 1.0125(3) 0.1853(4) 0.1621(18) Uani 1 1 d . . .
H9 H 0.6464 0.9472 0.1895 0.243 Uiso 1 1 calc R . .
C1 C 0.4315(3) 0.3824(2) 0.36548(16) 0.0358(6) Uani 1 1 d . . .
C2 C 0.1028(3) 0.3751(2) 0.36471(19) 0.0383(6) Uani 1 1 d . . .
C3 C 0.2932(3) 0.2687(2) 0.33613(16) 0.0360(6) Uani 1 1 d . . .
C4 C 0.1439(3) 0.2692(2) 0.32929(16) 0.0359(6) Uani 1 1 d . . .
C5 C 0.0219(3) 0.1637(2) 0.29374(18) 0.0442(6) Uani 1 1 d . . .
H5 H -0.0772 0.1643 0.2870 0.053 Uiso 1 1 calc R . .
C6 C 0.0480(4) 0.0583(2) 0.26842(19) 0.0532(8) Uani 1 1 d . . .
H6 H -0.0339 -0.0114 0.2450 0.064 Uiso 1 1 calc R . .
C7 C 0.1943(4) 0.0560(3) 0.27775(19) 0.0522(7) Uani 1 1 d . . .
H7 H 0.2114 -0.0153 0.2621 0.063 Uiso 1 1 calc R . .
C8 C 0.3155(3) 0.1609(2) 0.31064(18) 0.0449(7) Uani 1 1 d . . .
H8 H 0.4142 0.1597 0.3159 0.054 Uiso 1 1 calc R . .
C9 C 0.9973(3) 0.7327(2) 0.23585(19) 0.0436(6) Uani 1 1 d . . .
C10 C 0.6622(3) 0.7010(3) 0.16748(19) 0.0471(7) Uani 1 1 d . . .
C11 C 0.9387(3) 0.7644(2) 0.14022(18) 0.0417(6) Uani 1 1 d . . .
C12 C 0.7868(3) 0.7528(2) 0.11090(18) 0.0431(6) Uani 1 1 d . . .
C13 C 0.7434(4) 0.7866(3) 0.0223(2) 0.0625(9) Uani 1 1 d . . .
H13 H 0.6425 0.7805 0.0028 0.075 Uiso 1 1 calc R . .
C14 C 0.8446(5) 0.8283(3) -0.0362(2) 0.0772(10) Uani 1 1 d . . .
H14 H 0.8116 0.8478 -0.0956 0.093 Uiso 1 1 calc R . .
C15 C 0.9938(5) 0.8417(3) -0.0083(2) 0.0743(10) Uani 1 1 d . . .
H15 H 1.0632 0.8717 -0.0479 0.089 Uiso 1 1 calc R . .
C16 C 1.0420(4) 0.8104(3) 0.0795(2) 0.0575(8) Uani 1 1 d . . .
H16 H 1.1441 0.8199 0.0985 0.069 Uiso 1 1 calc R . .
C17 C 0.6326(3) -0.2186(2) 0.42471(18) 0.0404(6) Uani 1 1 d . . .
H17A H 0.5717 -0.2375 0.4734 0.049 Uiso 1 1 calc R . .
H17B H 0.5679 -0.2092 0.3688 0.049 Uiso 1 1 calc R . .
C18 C 0.7615(3) -0.0988(2) 0.45213(18) 0.0424(6) Uani 1 1 d . . .
H18A H 0.8237 -0.0795 0.4041 0.051 Uiso 1 1 calc R . .
H18B H 0.8252 -0.1066 0.5090 0.051 Uiso 1 1 calc R . .
C19 C 0.7002(3) 0.0043(2) 0.4662(2) 0.0472(7) Uani 1 1 d . . .
H19A H 0.6282 -0.0205 0.5085 0.057 Uiso 1 1 calc R . .
H19B H 0.6453 0.0167 0.4073 0.057 Uiso 1 1 calc R . .
C20 C 0.8225(3) 0.1255(2) 0.50435(19) 0.0424(6) Uani 1 1 d . . .
H20A H 0.8755 0.1144 0.5643 0.051 Uiso 1 1 calc R . .
H20B H 0.8961 0.1499 0.4630 0.051 Uiso 1 1 calc R . .
C21 C 0.7574(3) 0.2252(2) 0.5146(2) 0.0565(8) Uani 1 1 d . . .
H21A H 0.7060 0.2373 0.4545 0.068 Uiso 1 1 calc R . .
H21B H 0.6825 0.2002 0.5550 0.068 Uiso 1 1 calc R . .
C22 C 0.6842(4) 0.3214(3) 0.1907(3) 0.0750(10) Uani 1 1 d . . .
H22A H 0.5768 0.3069 0.1694 0.090 Uiso 1 1 calc R . .
H22B H 0.6930 0.2510 0.2232 0.090 Uiso 1 1 calc R . .
C23 C 0.7613(6) 0.3327(5) 0.1091(3) 0.1051(16) Uani 1 1 d . A .
H23A H 0.7391 0.2510 0.0818 0.126 Uiso 1 1 calc R . .
H23B H 0.8702 0.3659 0.1312 0.126 Uiso 1 1 calc R . .
C24 C 0.7216(5) 0.4107(4) 0.0324(3) 0.0899(12) Uani 1 1 d DU . .
H24A H 0.7013 0.4761 0.0633 0.108 Uiso 0.470(5) 1 calc PR A 1
H24B H 0.6251 0.3599 -0.0035 0.108 Uiso 0.470(5) 1 calc PR A 1
H24C H 0.6162 0.4051 0.0280 0.108 Uiso 0.530(5) 1 d PR A 2
H24D H 0.7843 0.4954 0.0494 0.108 Uiso 0.530(5) 1 d PR A 2
C25 C 0.8236(8) 0.4734(7) -0.0404(4) 0.0636(12) Uani 0.470(5) 1 d PDU A 1
H25A H 0.8928 0.5525 -0.0132 0.076 Uiso 0.470(5) 1 calc PR A 1
H25B H 0.8849 0.4241 -0.0511 0.076 Uiso 0.470(5) 1 calc PR A 1
C25' C 0.7451(8) 0.3802(6) -0.0484(4) 0.0636(12) Uani 0.530(5) 1 d PD A 2
H25C H 0.6654 0.3045 -0.0735 0.076 Uiso 0.530(5) 1 calc PR A 2
H25D H 0.8415 0.3658 -0.0405 0.076 Uiso 0.530(5) 1 calc PR A 2
C26 C 0.7479(4) 0.4905(4) -0.1246(3) 0.0849(11) Uani 1 1 d DU . .
H26A H 0.8129 0.5674 -0.1431 0.102 Uiso 0.470(5) 1 calc PR A 1
H26B H 0.6589 0.5061 -0.1108 0.102 Uiso 0.470(5) 1 calc PR A 1
H26C H 0.6792 0.5335 -0.1146 0.102 Uiso 0.530(5) 1 d PR A 2
H26D H 0.8494 0.5489 -0.1229 0.102 Uiso 0.530(5) 1 d PR A 2
C27 C 0.4893(6) 0.9925(5) 0.1444(5) 0.154(3) Uani 1 1 d . . .
H27A H 0.4211 0.9325 0.1762 0.231 Uiso 1 1 calc R . .
H27B H 0.4761 0.9631 0.0811 0.231 Uiso 1 1 calc R . .
H27C H 0.4675 1.0674 0.1460 0.231 Uiso 1 1 calc R . .

loop_
_atom_site_aniso_label
_atom_site_aniso_U_11
_atom_site_aniso_U_22
_atom_site_aniso_U_33
_atom_site_aniso_U_23
_atom_site_aniso_U_13
_atom_site_aniso_U_12
N1 0.0454(13) 0.0368(12) 0.0419(13) -0.0009(9) 0.0101(10) 0.0111(10)
N2 0.0707(16) 0.0371(13) 0.0506(14) 0.0027(10) 0.0158(12) 0.0212(12)
N3 0.0480(14) 0.0520(14) 0.0594(15) 0.0127(11) 0.0144(11) 0.0210(11)
N4 0.0443(13) 0.0583(15) 0.0508(14) 0.0121(11) 0.0153(10) 0.0230(11)
O1 0.0402(11) 0.0593(12) 0.0637(13) 0.0106(10) 0.0110(9) 0.0207(9)
O2 0.0442(11) 0.0346(10) 0.0591(12) 0.0055(8) 0.0031(9) 0.0109(8)
O3 0.0608(13) 0.0475(11) 0.0451(12) 0.0013(9) 0.0166(9) 0.0244(9)
O4 0.0554(12) 0.0532(12) 0.0614(13) 0.0074(9) 0.0018(9) 0.0289(10)
O5 0.0576(14) 0.0817(16) 0.0778(16) -0.0044(12) 0.0041(11) 0.0398(12)
O6 0.0488(12) 0.0968(17) 0.0453(12) 0.0162(11) 0.0103(10) 0.0234(11)
O7 0.0497(12) 0.0519(13) 0.0872(16) 0.0225(11) 0.0179(10) 0.0198(10)
O8 0.0770(16) 0.0663(14) 0.0948(18) 0.0143(12) 0.0391(13) 0.0378(13)
O9 0.102(3) 0.068(2) 0.291(5) -0.014(3) -0.026(3) 0.0235(19)
C1 0.0358(14) 0.0393(14) 0.0335(14) 0.0087(10) 0.0112(10) 0.0116(11)
C2 0.0322(13) 0.0344(14) 0.0464(16) 0.0032(12) 0.0080(11) 0.0082(11)
C3 0.0441(14) 0.0340(13) 0.0321(13) 0.0060(10) 0.0104(11) 0.0146(11)
C4 0.0434(15) 0.0318(13) 0.0315(13) 0.0030(10) 0.0064(10) 0.0117(11)
C5 0.0440(15) 0.0414(15) 0.0430(16) -0.0004(12) 0.0066(12) 0.0097(12)
C6 0.067(2) 0.0348(15) 0.0483(17) -0.0027(12) 0.0123(14) 0.0031(13)
C7 0.076(2) 0.0372(15) 0.0504(17) 0.0003(12) 0.0218(15) 0.0228(14)
C8 0.0554(17) 0.0432(15) 0.0446(16) 0.0069(12) 0.0163(13) 0.0243(13)
C9 0.0443(16) 0.0329(14) 0.0517(17) -0.0027(12) 0.0051(13) 0.0124(11)
C10 0.0444(16) 0.0557(18) 0.0456(16) 0.0086(13) 0.0030(12) 0.0250(14)
C11 0.0488(16) 0.0331(14) 0.0453(15) 0.0010(11) 0.0153(12) 0.0134(11)
C12 0.0513(17) 0.0388(14) 0.0424(16) 0.0047(11) 0.0119(12) 0.0176(12)
C13 0.071(2) 0.071(2) 0.0472(18) 0.0160(15) 0.0065(16) 0.0278(17)
C14 0.105(3) 0.084(3) 0.048(2) 0.0235(17) 0.022(2) 0.034(2)
C15 0.100(3) 0.070(2) 0.063(2) 0.0176(17) 0.048(2) 0.026(2)
C16 0.0602(19) 0.0524(18) 0.064(2) 0.0054(15) 0.0281(16) 0.0167(15)
C17 0.0420(15) 0.0372(14) 0.0428(15) 0.0005(11) 0.0075(11) 0.0142(11)
C18 0.0429(15) 0.0383(14) 0.0456(16) 0.0011(11) 0.0108(12) 0.0120(12)
C19 0.0451(16) 0.0405(15) 0.0554(17) 0.0006(12) 0.0028(13) 0.0166(12)
C20 0.0444(15) 0.0361(14) 0.0493(16) 0.0041(11) 0.0104(12) 0.0159(12)
C21 0.0502(17) 0.0403(16) 0.078(2) -0.0007(14) 0.0043(15) 0.0181(13)
C22 0.068(2) 0.059(2) 0.090(3) -0.0058(18) -0.0059(19) 0.0220(17)
C23 0.112(4) 0.143(4) 0.078(3) -0.026(3) -0.012(2) 0.081(3)
C24 0.081(3) 0.074(2) 0.129(3) 0.023(2) 0.043(2) 0.033(2)
C25 0.065(3) 0.068(3) 0.056(3) -0.013(3) 0.000(2) 0.026(2)
C25' 0.065(3) 0.068(3) 0.056(3) -0.013(3) 0.000(2) 0.026(2)
C26 0.070(2) 0.111(3) 0.077(2) -0.029(2) 0.0079(18) 0.038(2)
C27 0.100(4) 0.083(3) 0.273(8) -0.038(4) -0.017(4) 0.046(3)

loop_
_atom_type_symbol
_atom_type_description
_atom_type_scat_dispersion_real
_atom_type_scat_dispersion_imag
_atom_type_scat_source
C C 0.0033 0.0016 'International Tables Vol C Tables 4.2.6.8 and 6.1.1.4'
H H 0.0000 0.0000 'International Tables Vol C Tables 4.2.6.8 and 6.1.1.4'
N N 0.0061 0.0033 'International Tables Vol C Tables 4.2.6.8 and 6.1.1.4'
O O 0.0106 0.0060 'International Tables Vol C Tables 4.2.6.8 and 6.1.1.4'

loop_
_geom_angle_atom_site_label_1
_geom_angle_atom_site_label_2
_geom_angle_atom_site_label_3
_geom_angle
_geom_angle_site_symmetry_1
_geom_angle_site_symmetry_3
_geom_angle_publ_flag
C17 N1 H1A 109.5 . . ?
C17 N1 H1B 109.5 . . ?
H1A N1 H1B 109.5 . . ?
C17 N1 H1C 109.5 . . ?
H1A N1 H1C 109.5 . . ?
H1B N1 H1C 109.5 . . ?
C21 N2 H2A 109.5 . . ?
C21 N2 H2B 109.5 . . ?
H2A N2 H2B 109.5 . . ?
C21 N2 H2C 109.5 . . ?
H2A N2 H2C 109.5 . . ?
H2B N2 H2C 109.5 . . ?
C22 N3 H3A 109.5 . . ?
C22 N3 H3B 109.5 . . ?
H3A N3 H3B 109.5 . . ?
C22 N3 H3C 109.5 . . ?
H3A N3 H3C 109.5 . . ?
H3B N3 H3C 109.5 . . ?
C26 N4 H4A 109.5 . . ?
C26 N4 H4B 109.5 . . ?
H4A N4 H4B 109.5 . . ?
C26 N4 H4C 109.5 . . ?
H4A N4 H4C 109.5 . . ?
H4B N4 H4C 109.5 . . ?
C27 O9 H9 109.5 . . ?
O1 C1 O2 124.4(2) . . ?
O1 C1 C3 118.4(2) . . ?
O2 C1 C3 117.2(2) . . ?
O4 C2 O3 124.6(2) . . ?
O4 C2 C4 118.1(2) . . ?
O3 C2 C4 117.1(2) . . ?
C8 C3 C4 118.8(2) . . ?
C8 C3 C1 118.6(2) . . ?
C4 C3 C1 122.6(2) . . ?
C5 C4 C3 119.4(2) . . ?
C5 C4 C2 116.3(2) . . ?
C3 C4 C2 124.2(2) . . ?
C6 C5 C4 120.4(3) . . ?
C6 C5 H5 119.8 . . ?
C4 C5 H5 119.8 . . ?
C7 C6 C5 120.5(3) . . ?
C7 C6 H6 119.7 . . ?
C5 C6 H6 119.7 . . ?
C6 C7 C8 119.3(2) . . ?
C6 C7 H7 120.3 . . ?
C8 C7 H7 120.3 . . ?
C7 C8 C3 121.6(3) . . ?
C7 C8 H8 119.2 . . ?
C3 C8 H8 119.2 . . ?
O6 C9 O5 123.4(3) . . ?
O6 C9 C11 118.8(2) . . ?
O5 C9 C11 117.8(3) . . ?
O7 C10 O8 123.3(3) . . ?
O7 C10 C12 118.8(2) . . ?
O8 C10 C12 117.6(3) . . ?
C12 C11 C16 118.6(3) . . ?
C12 C11 C9 122.5(2) . . ?
C16 C11 C9 118.9(3) . . ?
C11 C12 C13 118.7(3) . . ?
C11 C12 C10 124.4(2) . . ?
C13 C12 C10 116.9(2) . . ?
C14 C13 C12 121.8(3) . . ?
C14 C13 H13 119.1 . . ?
C12 C13 H13 119.1 . . ?
C15 C14 C13 120.2(3) . . ?
C15 C14 H14 119.9 . . ?
C13 C14 H14 119.9 . . ?
C14 C15 C16 119.8(3) . . ?
C14 C15 H15 120.1 . . ?
C16 C15 H15 120.1 . . ?
C15 C16 C11 120.9(3) . . ?
C15 C16 H16 119.6 . . ?
C11 C16 H16 119.6 . . ?
N1 C17 C18 113.3(2) . . ?
N1 C17 H17A 108.9 . . ?
C18 C17 H17A 108.9 . . ?
N1 C17 H17B 108.9 . . ?
C18 C17 H17B 108.9 . . ?
H17A C17 H17B 107.7 . . ?
C17 C18 C19 110.8(2) . . ?
C17 C18 H18A 109.5 . . ?
C19 C18 H18A 109.5 . . ?
C17 C18 H18B 109.5 . . ?
C19 C18 H18B 109.5 . . ?
H18A C18 H18B 108.1 . . ?
C18 C19 C20 114.1(2) . . ?
C18 C19 H19A 108.7 . . ?
C20 C19 H19A 108.7 . . ?
C18 C19 H19B 108.7 . . ?
C20 C19 H19B 108.7 . . ?
H19A C19 H19B 107.6 . . ?
C21 C20 C19 112.2(2) . . ?
C21 C20 H20A 109.2 . . ?
C19 C20 H20A 109.2 . . ?
C21 C20 H20B 109.2 . . ?
C19 C20 H20B 109.2 . . ?
H20A C20 H20B 107.9 . . ?
N2 C21 C20 112.2(2) . . ?
N2 C21 H21A 109.2 . . ?
C20 C21 H21A 109.2 . . ?
N2 C21 H21B 109.2 . . ?
C20 C21 H21B 109.2 . . ?
H21A C21 H21B 107.9 . . ?
N3 C22 C23 113.3(3) . . ?
N3 C22 H22A 108.9 . . ?
C23 C22 H22A 108.9 . . ?
N3 C22 H22B 108.9 . . ?
C23 C22 H22B 108.9 . . ?
H22A C22 H22B 107.7 . . ?
C22 C23 C24 117.7(3) . . ?
C22 C23 H23A 107.9 . . ?
C24 C23 H23A 107.9 . . ?
C22 C23 H23B 107.9 . . ?
C24 C23 H23B 107.9 . . ?
H23A C23 H23B 107.2 . . ?
C25' C24 C23 113.2(4) . . ?
C25' C24 C25 42.9(4) . . ?
C23 C24 C25 126.2(4) . . ?
C25' C24 H24A 140.2 . . ?
C23 C24 H24A 105.8 . . ?
C25 C24 H24A 105.8 . . ?
C25' C24 H24B 71.5 . . ?
C23 C24 H24B 105.8 . . ?
C25 C24 H24B 105.8 . . ?
H24A C24 H24B 106.2 . . ?
C25' C24 H24C 109.7 . . ?
C23 C24 H24C 109.5 . . ?
C25 C24 H24C 123.5 . . ?
H24A C24 H24C 62.5 . . ?
H24B C24 H24C 44.3 . . ?
C25' C24 H24D 108.5 . . ?
C23 C24 H24D 108.2 . . ?
C25 C24 H24D 65.6 . . ?
H24A C24 H24D 48.9 . . ?
H24B C24 H24D 142.4 . . ?
H24C C24 H24D 107.6 . . ?
C26 C25 C24 116.3(5) . . ?
C26 C25 H24D 124.5 . . ?
C24 C25 H24D 37.0 . . ?
C26 C25 H25A 108.2 . . ?
C24 C25 H25A 108.2 . . ?
H24D C25 H25A 71.6 . . ?
C26 C25 H25B 108.2 . . ?
C24 C25 H25B 108.2 . . ?
H24D C25 H25B 125.2 . . ?
H25A C25 H25B 107.4 . . ?
C26 C25 H26D 39.1 . . ?
C24 C25 H26D 150.9 . . ?
H24D C25 H26D 132.9 . . ?
H25A C25 H26D 76.7 . . ?
H25B C25 H26D 96.9 . . ?
C24 C25' C26 112.0(5) . . ?
C24 C25' H25C 109.2 . . ?
C26 C25' H25C 109.2 . . ?
C24 C25' H25D 109.2 . . ?
C26 C25' H25D 109.2 . . ?
H25C C25' H25D 107.9 . . ?
C25 C26 N4 129.4(4) . . ?
C25 C26 C25' 39.4(4) . . ?
N4 C26 C25' 97.3(3) . . ?
C25 C26 H26A 104.9 . . ?
N4 C26 H26A 104.9 . . ?
C25' C26 H26A 142.8 . . ?
C25 C26 H26B 104.9 . . ?
N4 C26 H26B 104.9 . . ?
C25' C26 H26B 96.5 . . ?
H26A C26 H26B 105.8 . . ?
C25 C26 H26C 109.1 . . ?
N4 C26 H26C 112.5 . . ?
C25' C26 H26C 111.9 . . ?
H26A C26 H26C 86.7 . . ?
H26B C26 H26C 19.2 . . ?
C25 C26 H26D 77.7 . . ?
N4 C26 H26D 112.6 . . ?
C25' C26 H26D 112.4 . . ?
H26A C26 H26D 31.1 . . ?
H26B C26 H26D 128.0 . . ?
H26C C26 H26D 109.7 . . ?
O9 C27 H27A 109.5 . . ?
O9 C27 H27B 109.5 . . ?
H27A C27 H27B 109.5 . . ?
O9 C27 H27C 109.5 . . ?
H27A C27 H27C 109.5 . . ?
H27B C27 H27C 109.5 . . ?

loop_
_geom_bond_atom_site_label_1
_geom_bond_atom_site_label_2
_geom_bond_distance
_geom_bond_site_symmetry_2
_geom_bond_publ_flag
N1 C17 1.490(3) . ?
N1 H1A 0.8900 . ?
N1 H1B 0.8900 . ?
N1 H1C 0.8900 . ?
N2 C21 1.485(3) . ?
N2 H2A 0.8900 . ?
N2 H2B 0.8900 . ?
N2 H2C 0.8900 . ?
N3 C22 1.473(4) . ?
N3 H3A 0.8900 . ?
N3 H3B 0.8900 . ?
N3 H3C 0.8900 . ?
N4 C26 1.461(4) . ?
N4 H4A 0.8900 . ?
N4 H4B 0.8900 . ?
N4 H4C 0.8900 . ?
O1 C1 1.252(3) . ?
O2 C1 1.262(3) . ?
O3 C2 1.262(3) . ?
O4 C2 1.249(3) . ?
O5 C9 1.259(3) . ?
O6 C9 1.242(3) . ?
O7 C10 1.239(3) . ?
O8 C10 1.252(3) . ?
O9 C27 1.320(5) . ?
O9 H9 0.8200 . ?
C1 C3 1.516(3) . ?
C2 C4 1.520(3) . ?
C3 C8 1.396(3) . ?
C3 C4 1.403(3) . ?
C4 C5 1.399(3) . ?
C5 C6 1.388(4) . ?
C5 H5 0.9300 . ?
C6 C7 1.379(4) . ?
C6 H6 0.9300 . ?
C7 C8 1.383(4) . ?
C7 H7 0.9300 . ?
C8 H8 0.9300 . ?
C9 C11 1.516(4) . ?
C10 C12 1.514(4) . ?
C11 C12 1.392(4) . ?
C11 C16 1.405(4) . ?
C12 C13 1.396(4) . ?
C13 C14 1.361(5) . ?
C13 H13 0.9300 . ?
C14 C15 1.361(5) . ?
C14 H14 0.9300 . ?
C15 C16 1.387(5) . ?
C15 H15 0.9300 . ?
C16 H16 0.9300 . ?
C17 C18 1.512(3) . ?
C17 H17A 0.9700 . ?
C17 H17B 0.9700 . ?
C18 C19 1.521(3) . ?
C18 H18A 0.9700 . ?
C18 H18B 0.9700 . ?
C19 C20 1.526(3) . ?
C19 H19A 0.9700 . ?
C19 H19B 0.9700 . ?
C20 C21 1.500(4) . ?
C20 H20A 0.9700 . ?
C20 H20B 0.9700 . ?
C21 H21A 0.9700 . ?
C21 H21B 0.9700 . ?
C22 C23 1.485(6) . ?
C22 H22A 0.9700 . ?
C22 H22B 0.9700 . ?
C23 C24 1.526(6) . ?
C23 H23A 0.9700 . ?
C23 H23B 0.9700 . ?
C24 C25' 1.308(6) . ?
C24 C25 1.574(8) . ?
C24 H24A 0.9700 . ?
C24 H24B 0.9700 . ?
C24 H24C 0.9700 . ?
C24 H24D 0.9700 . ?
C25 C26 1.374(7) . ?
C25 H24D 1.4677 . ?
C25 H25A 0.9700 . ?
C25 H25B 0.9700 . ?
C25 H26D 1.5032 . ?
C25' C26 1.702(7) . ?
C25' H25C 0.9700 . ?
C25' H25D 0.9700 . ?
C26 H26A 0.9700 . ?
C26 H26B 0.9700 . ?
C26 H26C 0.9700 . ?
C26 H26D 0.9700 . ?
C27 H27A 0.9600 . ?
C27 H27B 0.9600 . ?
C27 H27C 0.9600 . ?

loop_
_geom_torsion_atom_site_label_1
_geom_torsion_atom_site_label_2
_geom_torsion_atom_site_label_3
_geom_torsion_atom_site_label_4
_geom_torsion
_geom_torsion_site_symmetry_1
_geom_torsion_site_symmetry_2
_geom_torsion_site_symmetry_3
_geom_torsion_site_symmetry_4
_geom_torsion_publ_flag
O1 C1 C3 C8 -16.6(3) . . . . ?
O2 C1 C3 C8 162.5(2) . . . . ?
O1 C1 C3 C4 166.6(2) . . . . ?
O2 C1 C3 C4 -14.3(3) . . . . ?
C8 C3 C4 C5 -2.6(3) . . . . ?
C1 C3 C4 C5 174.2(2) . . . . ?
C8 C3 C4 C2 172.8(2) . . . . ?
C1 C3 C4 C2 -10.4(4) . . . . ?
O4 C2 C4 C5 -72.0(3) . . . . ?
O3 C2 C4 C5 104.2(3) . . . . ?
O4 C2 C4 C3 112.5(3) . . . . ?
O3 C2 C4 C3 -71.3(3) . . . . ?
C3 C4 C5 C6 2.2(4) . . . . ?
C2 C4 C5 C6 -173.5(2) . . . . ?
C4 C5 C6 C7 -0.1(4) . . . . ?
C5 C6 C7 C8 -1.5(4) . . . . ?
C6 C7 C8 C3 1.1(4) . . . . ?
C4 C3 C8 C7 1.0(4) . . . . ?
C1 C3 C8 C7 -176.0(2) . . . . ?
O6 C9 C11 C12 -12.5(4) . . . . ?
O5 C9 C11 C12 168.7(2) . . . . ?
O6 C9 C11 C16 165.8(2) . . . . ?
O5 C9 C11 C16 -13.0(4) . . . . ?
C16 C11 C12 C13 0.3(4) . . . . ?
C9 C11 C12 C13 178.6(2) . . . . ?
C16 C11 C12 C10 177.9(3) . . . . ?
C9 C11 C12 C10 -3.8(4) . . . . ?
O7 C10 C12 C11 -71.6(4) . . . . ?
O8 C10 C12 C11 113.5(3) . . . . ?
O7 C10 C12 C13 106.0(3) . . . . ?
O8 C10 C12 C13 -68.9(3) . . . . ?
C11 C12 C13 C14 1.2(5) . . . . ?
C10 C12 C13 C14 -176.6(3) . . . . ?
C12 C13 C14 C15 -2.0(5) . . . . ?
C13 C14 C15 C16 1.3(6) . . . . ?
C14 C15 C16 C11 0.2(5) . . . . ?
C12 C11 C16 C15 -1.0(4) . . . . ?
C9 C11 C16 C15 -179.4(3) . . . . ?
N1 C17 C18 C19 178.9(2) . . . . ?
C17 C18 C19 C20 173.6(2) . . . . ?
C18 C19 C20 C21 178.4(2) . . . . ?
C19 C20 C21 N2 179.0(2) . . . . ?
N3 C22 C23 C24 -76.9(5) . . . . ?
C22 C23 C24 C25' -155.3(5) . . . . ?
C22 C23 C24 C25 157.1(5) . . . . ?
C25' C24 C25 C26 65.5(6) . . . . ?
C23 C24 C25 C26 151.4(5) . . . . ?
C23 C24 C25' C26 -164.1(4) . . . . ?
C25 C24 C25' C26 -45.3(5) . . . . ?
C24 C25 C26 N4 -91.0(6) . . . . ?
C24 C25 C26 C25' -48.6(5) . . . . ?
C24 C25' C26 C25 60.7(6) . . . . ?
C24 C25' C26 N4 -151.0(5) . . . . ?
